data_4507250
loop_
_publ_author_name
'Lin, Zu-Jin'
'Han, Li-Wei'
'Wu, Dong-Shuang'
'Huang, Yuan-Biao'
'Cao, Rong'

_publ_section_title
;
 Structure Versatility of Coordination Polymers Constructed from a
 Semirigid Tetracarboxylate Ligand: Syntheses, Structures, and
 Photoluminescent Properties
;
_journal_issue 1
_journal_name_full 'Crystal Growth &amp; Design'
_journal_page_first 255
_journal_paper_doi 10.1021/cg301405r
_journal_volume 13
_journal_year 2013
_chemical_formula_sum 'C17 H8 In N0 O9'
_chemical_formula_weight 471.05
_chemical_name_systematic
; 
 ? 
;
_space_group_IT_number 36
_symmetry_cell_setting orthorhombic
_symmetry_space_group_name_Hall 'C 2c -2'
_symmetry_space_group_name_H-M 'C m c 21'
_atom_sites_solution_hydrogens geom
_atom_sites_solution_primary direct
_atom_sites_solution_secondary difmap
_audit_creation_method SHELXL-97
_cell_angle_alpha 90.00
_cell_angle_beta 90.00
_cell_angle_gamma 90.00
_cell_formula_units_Z 4
_cell_length_a 9.953(4)
_cell_length_b 24.553(9)
_cell_length_c 17.799(6)
_cell_measurement_reflns_used 6328
_cell_measurement_temperature 293(2)
_cell_measurement_theta_max 27.4816
_cell_measurement_theta_min 2.8269
_cell_volume 4350(3)
_computing_cell_refinement 'CrystalClear (Rigaku Inc., 2008)'
_computing_data_collection 'CrystalClear (Rigaku Inc., 2008)'
_computing_data_reduction 'CrystalClear (Rigaku Inc., 2008)'
_computing_structure_refinement 'SHELXL-97 (Sheldrick, 1997)'
_computing_structure_solution 'SHELXS-97 (Sheldrick, 1990)'
_diffrn_ambient_temperature 293(2)
_diffrn_detector_area_resol_mean 28.5714
_diffrn_measured_fraction_theta_full 0.997
_diffrn_measured_fraction_theta_max 0.997
_diffrn_measurement_device_type 'Saturn724+ (2x2 bin mode)'
_diffrn_measurement_method CCD_Profile_fitting
_diffrn_radiation_monochromator graphite
_diffrn_radiation_source 'fine-focus sealed tube'
_diffrn_radiation_type MoK\a
_diffrn_radiation_wavelength 0.71073
_diffrn_reflns_av_R_equivalents 0.0302
_diffrn_reflns_av_sigmaI/netI 0.0315
_diffrn_reflns_limit_h_max 12
_diffrn_reflns_limit_h_min -12
_diffrn_reflns_limit_k_max 31
_diffrn_reflns_limit_k_min -31
_diffrn_reflns_limit_l_max 23
_diffrn_reflns_limit_l_min -22
_diffrn_reflns_number 17267
_diffrn_reflns_theta_full 27.47
_diffrn_reflns_theta_max 27.47
_diffrn_reflns_theta_min 2.83
_diffrn_standards_number 2771
_exptl_absorpt_coefficient_mu 0.563
_exptl_absorpt_correction_T_max 0.9153
_exptl_absorpt_correction_T_min 0.8957
_exptl_absorpt_correction_type multi-scan
_exptl_crystal_colour colorless
_exptl_crystal_density_diffrn 0.719
_exptl_crystal_density_method 'not measured'
_exptl_crystal_description prism
_exptl_crystal_F_000 924
_exptl_crystal_size_max 0.20
_exptl_crystal_size_mid 0.18
_exptl_crystal_size_min 0.16
_platon_squeeze_details
;
;
_refine_diff_density_max 1.223
_refine_diff_density_min -1.233
_refine_diff_density_rms 0.120
_refine_ls_abs_structure_details 'Flack H D (1983), Acta Cryst. A39, 876-881'
_refine_ls_abs_structure_Flack 0.24(3)
_refine_ls_extinction_method none
_refine_ls_goodness_of_fit_ref 1.075
_refine_ls_hydrogen_treatment constr
_refine_ls_matrix_type full
_refine_ls_number_parameters 161
_refine_ls_number_reflns 5205
_refine_ls_number_restraints 420
_refine_ls_restrained_S_all 1.110
_refine_ls_R_factor_all 0.0636
_refine_ls_R_factor_gt 0.0606
_refine_ls_shift/su_max 0.086
_refine_ls_shift/su_mean 0.006
_refine_ls_structure_factor_coef Fsqd
_refine_ls_weighting_details 'calc w=1/[\s^2^(Fo^2^)+(0.1262P)^2^+1.5319P] where P=(Fo^2^+2Fc^2^)/3'
_refine_ls_weighting_scheme calc
_refine_ls_wR_factor_gt 0.1751
_refine_ls_wR_factor_ref 0.1785
_reflns_number_gt 4817
_reflns_number_total 5205
_reflns_threshold_expression >2sigma(I)
_cod_data_source_file cg301405r_si_003.cif
_cod_data_source_block 5
_cod_depositor_comments
;
The following automatic conversions were performed:

'_exptl_absorpt_correction_type' value 'Multi-Scan' changed to
'multi-scan' according to
/home/saulius/struct/CIF-dictionaries/cif_core.dic dictionary named
'cif_core.dic' version 2.4.2 from 2011-04-26.

Automatic conversion script
Id: cif_fix_values 1891 2012-01-12 08:04:46Z andrius 
;
_cod_original_sg_symbol_H-M Cmc21
_cod_database_code 4507250

loop_
_symmetry_equiv_pos_as_xyz
'x, y, z'
'-x, -y, z+1/2'
'-x, y, z'
'x, -y, z+1/2'
'x+1/2, y+1/2, z'
'-x+1/2, -y+1/2, z+1/2'
'-x+1/2, y+1/2, z'
'x+1/2, -y+1/2, z+1/2'

loop_
_atom_site_label
_atom_site_type_symbol
_atom_site_fract_x
_atom_site_fract_y
_atom_site_fract_z
_atom_site_U_iso_or_equiv
_atom_site_adp_type
_atom_site_occupancy
_atom_site_symmetry_multiplicity
_atom_site_calc_flag
_atom_site_refinement_flags
_atom_site_disorder_assembly
_atom_site_disorder_group
In1 In 0.5000 0.927396(6) 0.55558(4) 0.04579(4) Uani 1 2 d S . .
O1 O 0.5000 1.03976(12) 0.17366(13) 0.0650(8) Uani 1 2 d S . .
O2 O 0.5000 0.98425(9) 0.08035(13) 0.0668(8) Uani 1 2 d S . .
O3 O 0.5000 0.96069(9) 0.43410(13) 0.0665(9) Uani 1 2 d S . .
O4 O 0.5000 0.87113(11) 0.45150(16) 0.0951(13) Uani 1 2 d S . .
O5 O 0.14294(18) 0.63266(8) 0.10246(14) 0.0733(6) Uani 1 1 d . . .
O6 O 0.23825(18) 0.56483(6) 0.04896(15) 0.0694(5) Uani 1 1 d . . .
O7A O 0.5000 0.79962(11) 0.1813(2) 0.0962(8) Uani 0.50 2 d SPDU A 1
O7B O 0.5000 0.74845(7) 0.20838(8) 0.1019(8) Uani 0.50 2 d SPDU A 2
C1 C 0.5000 0.98994(13) 0.1499(2) 0.0636(8) Uani 1 2 d SU . .
C2 C 0.5000 0.94337(17) 0.2022(3) 0.0736(7) Uani 1 2 d SU . .
C3 C 0.5000 0.89446(11) 0.1698(3) 0.0868(7) Uani 1 2 d SDU A .
H3 H 0.5000 0.8909 0.1178 0.104 Uiso 1 2 calc SR . .
C4 C 0.5000 0.84743(12) 0.21760(18) 0.0911(7) Uani 1 2 d SDU . .
C5 C 0.5000 0.85147(16) 0.29499(15) 0.0882(8) Uani 1 2 d SDU A .
H5 H 0.5000 0.8207 0.3255 0.106 Uiso 1 2 calc SR . .
C6 C 0.5000 0.90558(19) 0.3262(2) 0.0769(7) Uani 1 2 d SU . .
C7 C 0.5000 0.94974(16) 0.2795(2) 0.0677(7) Uani 1 2 d SU A .
H7 H 0.5000 0.9846 0.2999 0.081 Uiso 1 2 calc SR . .
C8 C 0.5000 0.9138(2) 0.4089(3) 0.0741(9) Uani 1 2 d SU A .
C9 C 0.5000 0.70482(5) 0.16826(4) 0.0915(8) Uani 1 2 d SDU . .
C10 C 0.3778(4) 0.67992(6) 0.14629(6) 0.0944(7) Uani 1 1 d DU A .
H10 H 0.2964 0.6950 0.1612 0.113 Uiso 1 1 calc R . .
C11 C 0.3790(3) 0.63230(9) 0.10192(11) 0.0691(7) Uani 1 1 d DU . .
C12 C 0.5000 0.60995(11) 0.08128(13) 0.0657(8) Uani 1 2 d SDU . .
H12 H 0.5000 0.5785 0.0522 0.079 Uiso 1 2 calc SR . .
C13 C 0.2473(3) 0.60946(9) 0.08304(11) 0.0648(6) Uani 1 1 d DU . .
C14A C 0.5000 0.75589(8) 0.21537(9) 0.1007(9) Uani 0.50 2 d SPDU A 1
H14A H 0.4215 0.7550 0.2476 0.121 Uiso 0.25 1 calc PR A 1
H14B H 0.5785 0.7550 0.2476 0.121 Uiso 0.25 1 calc PR A 1
C14B C 0.5000 0.79552(11) 0.1803(2) 0.0936(8) Uani 0.50 2 d SPDU A 2
H14C H 0.4222 0.7964 0.1475 0.112 Uiso 0.25 1 calc PR A 2
H14D H 0.5778 0.7964 0.1475 0.112 Uiso 0.25 1 calc PR A 2

loop_
_atom_site_aniso_label
_atom_site_aniso_U_11
_atom_site_aniso_U_22
_atom_site_aniso_U_33
_atom_site_aniso_U_23
_atom_site_aniso_U_13
_atom_site_aniso_U_12
In1 0.04903(9) 0.04163(8) 0.04670(8) 0.00701(9) 0.000 0.000
O1 0.0721(15) 0.0716(14) 0.0512(12) -0.0067(11) 0.000 0.000
O2 0.1029(19) 0.0489(11) 0.0486(11) 0.0007(9) 0.000 0.000
O3 0.117(2) 0.0340(10) 0.0488(12) 0.0030(9) 0.000 0.000
O4 0.180(4) 0.0508(13) 0.0540(13) 0.0085(11) 0.000 0.000
O5 0.0438(8) 0.0693(10) 0.1068(14) -0.0150(10) -0.0055(9) -0.0033(8)
O6 0.0523(8) 0.0698(8) 0.0860(12) -0.0212(11) -0.0061(13) -0.0038(6)
O7A 0.1105(14) 0.0815(14) 0.0964(14) -0.0116(14) 0.000 0.000
O7B 0.1063(15) 0.0858(14) 0.1136(15) -0.0208(15) 0.000 0.000
C1 0.0853(16) 0.0444(12) 0.0611(14) -0.0025(12) 0.000 0.000
C2 0.0964(14) 0.0579(12) 0.0666(13) -0.0078(12) 0.000 0.000
C3 0.1150(14) 0.0669(12) 0.0784(13) -0.0113(12) 0.000 0.000
C4 0.1154(13) 0.0724(12) 0.0856(12) -0.0091(12) 0.000 0.000
C5 0.1121(14) 0.0730(13) 0.0795(13) -0.0104(12) 0.000 0.000
C6 0.1018(14) 0.0630(12) 0.0658(12) -0.0051(12) 0.000 0.000
C7 0.0903(15) 0.0538(12) 0.0589(12) -0.0043(12) 0.000 0.000
C8 0.0894(17) 0.0672(14) 0.0655(15) -0.0040(14) 0.000 0.000
C9 0.0902(14) 0.0762(13) 0.1079(14) -0.0238(13) 0.000 0.000
C10 0.0832(13) 0.0822(12) 0.1178(14) -0.0273(12) 0.0000(12) 0.0042(12)
C11 0.0552(12) 0.0608(11) 0.0913(13) -0.0217(10) -0.0038(11) -0.0026(10)
C12 0.0573(15) 0.0578(14) 0.0820(16) -0.0140(13) 0.000 0.000
C13 0.0569(12) 0.0560(10) 0.0814(12) -0.0067(10) -0.0051(10) -0.0037(10)
C14A 0.1094(16) 0.0830(16) 0.1098(16) -0.0188(16) 0.000 0.000
C14B 0.1078(15) 0.0779(14) 0.0949(15) -0.0106(14) 0.000 0.000

loop_
_atom_type_symbol
_atom_type_description
_atom_type_scat_dispersion_real
_atom_type_scat_dispersion_imag
_atom_type_scat_source
C C 0.0033 0.0016 'International Tables Vol C Tables 4.2.6.8 and 6.1.1.4'
H H 0.0000 0.0000 'International Tables Vol C Tables 4.2.6.8 and 6.1.1.4'
N N 0.0061 0.0033 'International Tables Vol C Tables 4.2.6.8 and 6.1.1.4'
O O 0.0106 0.0060 'International Tables Vol C Tables 4.2.6.8 and 6.1.1.4'
In In -0.7276 1.3100 'International Tables Vol C Tables 4.2.6.8 and 6.1.1.4'

loop_
_geom_angle_atom_site_label_1
_geom_angle_atom_site_label_2
_geom_angle_atom_site_label_3
_geom_angle
_geom_angle_site_symmetry_1
_geom_angle_site_symmetry_3
O5 In1 O5 80.04(10) 6_565 8_565
O5 In1 O2 125.31(7) 6_565 2_675
O5 In1 O2 125.31(7) 8_565 2_675
O5 In1 O1 83.49(9) 6_565 2_675
O5 In1 O1 83.49(9) 8_565 2_675
O2 In1 O1 57.52(9) 2_675 2_675
O5 In1 O4 84.49(8) 6_565 .
O5 In1 O4 84.49(8) 8_565 .
O2 In1 O4 138.20(9) 2_675 .
O1 In1 O4 164.28(10) 2_675 .
O5 In1 O3 126.05(7) 6_565 .
O5 In1 O3 126.05(7) 8_565 .
O2 In1 O3 80.78(8) 2_675 .
O1 In1 O3 138.30(9) 2_675 .
O4 In1 O3 57.42(9) . .
O5 In1 O6 135.42(7) 6_565 8_565
O5 In1 O6 55.38(7) 8_565 8_565
O2 In1 O6 86.06(4) 2_675 8_565
O1 In1 O6 91.00(7) 2_675 8_565
O4 In1 O6 90.47(6) . 8_565
O3 In1 O6 85.72(6) . 8_565
O5 In1 O6 55.38(7) 6_565 6_565
O5 In1 O6 135.42(7) 8_565 6_565
O2 In1 O6 86.06(4) 2_675 6_565
O1 In1 O6 91.00(7) 2_675 6_565
O4 In1 O6 90.47(6) . 6_565
O3 In1 O6 85.72(6) . 6_565
O6 In1 O6 169.20(9) 8_565 6_565
O5 In1 C8 106.84(10) 6_565 .
O5 In1 C8 106.84(10) 8_565 .
O2 In1 C8 108.76(12) 2_675 .
O1 In1 C8 166.28(13) 2_675 .
O4 In1 C8 29.44(13) . .
O3 In1 C8 27.98(12) . .
O6 In1 C8 87.77(7) 8_565 .
O6 In1 C8 87.77(7) 6_565 .
O5 In1 C1 105.85(9) 6_565 2_675
O5 In1 C1 105.85(9) 8_565 2_675
O2 In1 C1 28.11(10) 2_675 2_675
O1 In1 C1 29.41(11) 2_675 2_675
O4 In1 C1 166.32(11) . 2_675
O3 In1 C1 108.89(10) . 2_675
O6 In1 C1 88.27(5) 8_565 2_675
O6 In1 C1 88.27(5) 6_565 2_675
C8 In1 C1 136.88(13) . 2_675
O5 In1 C13 27.31(7) 6_565 6_565
O5 In1 C13 107.35(8) 8_565 6_565
O2 In1 C13 107.21(5) 2_675 6_565
O1 In1 C13 87.16(5) 2_675 6_565
O4 In1 C13 86.79(5) . 6_565
O3 In1 C13 106.94(5) . 6_565
O6 In1 C13 162.71(7) 8_565 6_565
O6 In1 C13 28.07(7) 6_565 6_565
C8 In1 C13 97.98(6) . 6_565
C1 In1 C13 98.31(5) 2_675 6_565
O5 In1 C13 107.35(7) 6_565 8_565
O5 In1 C13 27.31(7) 8_565 8_565
O2 In1 C13 107.21(5) 2_675 8_565
O1 In1 C13 87.16(5) 2_675 8_565
O4 In1 C13 86.79(5) . 8_565
O3 In1 C13 106.94(5) . 8_565
O6 In1 C13 28.07(7) 8_565 8_565
O6 In1 C13 162.71(7) 6_565 8_565
C8 In1 C13 97.98(6) . 8_565
C1 In1 C13 98.31(6) 2_675 8_565
C13 In1 C13 134.65(10) 6_565 8_565
C1 O1 In1 91.9(2) . 2_674
C1 O2 In1 95.05(19) . 2_674
C8 O3 In1 90.6(2) . .
C8 O4 In1 89.2(3) . .
C13 O5 In1 97.36(16) . 6_564
C13 O6 In1 88.73(16) . 6_564
C14A O7A C4 121.7(3) . .
C14B O7B C9 122.9(2) . .
O2 C1 O1 115.5(3) . .
O2 C1 C2 122.7(3) . .
O1 C1 C2 121.8(3) . .
O2 C1 In1 56.83(17) . 2_674
O1 C1 In1 58.65(17) . 2_674
C2 C1 In1 179.6(3) . 2_674
C3 C2 C7 122.1(4) . .
C3 C2 C1 115.2(4) . .
C7 C2 C1 122.7(4) . .
C2 C3 C4 118.0(4) . .
O7A C4 C5 123.0(3) . .
O7A C4 C3 114.8(3) . .
C5 C4 C3 122.2(3) . .
O7A C4 C14B 1.3(2) . .
C5 C4 C14B 121.6(3) . .
C3 C4 C14B 116.1(3) . .
C4 C5 C6 116.8(3) . .
C7 C6 C5 119.9(4) . .
C7 C6 C8 119.7(4) . .
C5 C6 C8 120.5(4) . .
C6 C7 C2 121.0(4) . .
O3 C8 O4 122.8(4) . .
O3 C8 C6 119.1(4) . .
O4 C8 C6 118.1(4) . .
O3 C8 In1 61.4(2) . .
O4 C8 In1 61.4(2) . .
C6 C8 In1 179.5(3) . .
O7B C9 C10 120.82(11) . .
O7B C9 C10 120.82(11) . 3_655
C10 C9 C10 118.3(2) . 3_655
O7B C9 C14A 0.08(8) . .
C10 C9 C14A 120.82(11) . .
C10 C9 C14A 120.82(11) 3_655 .
C11 C10 C9 120.3(3) . .
C12 C11 C10 119.2(3) . .
C12 C11 C13 124.8(2) . .
C10 C11 C13 116.0(3) . .
C11 C12 C11 122.5(3) . 3_655
O5 C13 O6 118.5(2) . .
O5 C13 C11 120.8(2) . .
O6 C13 C11 120.6(2) . .
O5 C13 In1 55.33(14) . 6_564
O6 C13 In1 63.20(14) . 6_564
C11 C13 In1 176.02(17) . 6_564
O7A C14A C9 116.8(2) . .
O7B C14B C4 129.1(4) . .

loop_
_geom_bond_atom_site_label_1
_geom_bond_atom_site_label_2
_geom_bond_distance
_geom_bond_site_symmetry_2
In1 O5 2.212(2) 6_565
In1 O5 2.212(2) 8_565
In1 O2 2.214(2) 2_675
In1 O1 2.251(3) 2_675
In1 O4 2.311(3) .
In1 O3 2.312(2) .
In1 O6 2.382(2) 8_565
In1 O6 2.382(2) 6_565
In1 C8 2.632(5) .
In1 C1 2.634(4) 2_675
In1 C13 2.668(3) 6_565
In1 C13 2.668(3) 8_565
O1 C1 1.294(4) .
O1 In1 2.251(3) 2_674
O2 C1 1.246(4) .
O2 In1 2.214(2) 2_674
O3 C8 1.235(5) .
O4 C8 1.294(5) .
O5 C13 1.234(3) .
O5 In1 2.212(2) 6_564
O6 C13 1.256(3) .
O6 In1 2.382(2) 6_564
O7A C14A 1.233(3) .
O7A C4 1.340(4) .
O7B C14B 1.259(3) .
O7B C9 1.287(2) .
C1 C2 1.474(6) .
C1 In1 2.634(4) 2_674
C2 C3 1.332(5) .
C2 C7 1.383(6) .
C3 C4 1.434(5) .
C4 C5 1.381(4) .
C4 C14B 1.437(4) .
C5 C6 1.440(6) .
C6 C7 1.366(6) .
C6 C8 1.486(6) .
C9 C10 1.416(4) .
C9 C10 1.416(4) 3_655
C9 C14A 1.508(2) .
C10 C11 1.411(3) .
C11 C12 1.373(3) .
C11 C13 1.465(4) .
C12 C11 1.373(3) 3_655
C13 In1 2.668(3) 6_564

loop_
_platon_squeeze_void_nr
_platon_squeeze_void_average_x
_platon_squeeze_void_average_y
_platon_squeeze_void_average_z
_platon_squeeze_void_volume
_platon_squeeze_void_count_electrons
1 -0.031 0.027 -0.048 3061.9 83.5
